data_4129060
loop_
_publ_author_name
'Ishigaki, Yusuke'
'Hayashi, Yuki'
'Suzuki, Takanori'

_publ_section_title
;
 Photo- and Thermal Interconversion of Multiconfigurational Strained
 Hydrocarbons Exhibiting Completely Switchable Oxidation to Stable
 Dicationic Dyes.
;
_journal_name_full 'Journal of the American Chemical Society'
_journal_paper_doi 10.1021/jacs.9b09646
_journal_year 2019
_chemical_formula_moiety 'C44 H28'
_chemical_formula_sum 'C44 H28'
_chemical_formula_weight 556.71
_space_group_IT_number 14
_space_group_name_Hall '-P 2yn'
_space_group_name_H-M_alt 'P 1 21/n 1'
_symmetry_cell_setting monoclinic
_symmetry_Int_Tables_number 14
_symmetry_space_group_name_Hall '-P 2yn'
_symmetry_space_group_name_H-M 'P 1 21/n 1'
_atom_sites_solution_hydrogens geom
_atom_sites_solution_primary direct
_atom_sites_solution_secondary difmap
_cell_angle_alpha 90.0000
_cell_angle_beta 96.684(16)
_cell_angle_gamma 90.0000
_cell_formula_units_Z 4
_cell_length_a 10.138(10)
_cell_length_b 11.360(11)
_cell_length_c 26.59(3)
_cell_measurement_reflns_used 5677
_cell_measurement_temperature 150
_cell_measurement_theta_max 27.50
_cell_measurement_theta_min 3.10
_cell_volume 3041(5)
_computing_cell_refinement 'CrystalClear-SM Expert 2.0 r16'
_computing_data_collection 'CrystalClear-SM Expert 2.0 r16 (Rigaku, 2013)'
_computing_data_reduction 'CrystalClear-SM Expert 2.0 r16'
_computing_molecular_graphics 'CrystalStructure 4.0'
_computing_publication_material 'CrystalStructure 4.0 (Rigaku, 2010)'
_computing_structure_refinement 'SHELXL97 (Sheldrick, 2008)'
_computing_structure_solution 'SIR2004 (Burla, et al., 2005)'
_diffrn_ambient_temperature 150
_diffrn_detector_area_resol_mean 7.314
_diffrn_measured_fraction_theta_full 0.979
_diffrn_measured_fraction_theta_max 0.979
_diffrn_measurement_device_type 'Rigaku Mercury70'
_diffrn_measurement_method \w
_diffrn_radiation_type 'Mo K\a'
_diffrn_radiation_wavelength 0.71075
_diffrn_reflns_av_R_equivalents 0.1108
_diffrn_reflns_limit_h_max 12
_diffrn_reflns_limit_h_min -10
_diffrn_reflns_limit_k_max 11
_diffrn_reflns_limit_k_min -13
_diffrn_reflns_limit_l_max 18
_diffrn_reflns_limit_l_min -31
_diffrn_reflns_number 14230
_diffrn_reflns_theta_full 25.00
_diffrn_reflns_theta_max 25.00
_diffrn_standards_number 0
_exptl_absorpt_coefficient_mu 0.069
_exptl_absorpt_correction_T_max 0.993
_exptl_absorpt_correction_T_min 0.231
_exptl_absorpt_correction_type multi-scan
_exptl_absorpt_process_details 'REQAB (Rigaku, 1998)'
_exptl_crystal_colour colorless
_exptl_crystal_density_diffrn 1.216
_exptl_crystal_density_method 'not measured'
_exptl_crystal_description rod
_exptl_crystal_F_000 1168.00
_exptl_crystal_size_max 0.300
_exptl_crystal_size_mid 0.100
_exptl_crystal_size_min 0.100
_refine_diff_density_max 0.300
_refine_diff_density_min -0.350
_refine_ls_extinction_method none
_refine_ls_goodness_of_fit_ref 0.866
_refine_ls_hydrogen_treatment constr
_refine_ls_number_parameters 397
_refine_ls_number_reflns 5241
_refine_ls_number_restraints 0
_refine_ls_R_factor_gt 0.0983
_refine_ls_shift/su_max 0.000
_refine_ls_structure_factor_coef Fsqd
_refine_ls_weighting_details 'w = 1/[\s^2^(Fo^2^)+(0.1149P)^2^+0.0000P] where P=(Fo^2^+2Fc^2^)/3'
_refine_ls_weighting_scheme calc
_refine_ls_wR_factor_ref 0.2596
_reflns_number_gt 1787
_reflns_number_total 5243
_reflns_threshold_expression F^2^>2.0\s(F^2^)
_cod_data_source_file ja9b09646_si_003.cif
_cod_data_source_block 171017r
_cod_original_cell_volume 3041(6)
_cod_database_code 4129060

loop_
_symmetry_equiv_pos_site_id
_symmetry_equiv_pos_as_xyz
1 +X,+Y,+Z
2 1/2-X,1/2+Y,1/2-Z
3 -X,-Y,-Z
4 1/2+X,1/2-Y,1/2+Z

loop_
_atom_site_label
_atom_site_type_symbol
_atom_site_fract_x
_atom_site_fract_y
_atom_site_fract_z
_atom_site_U_iso_or_equiv
_atom_site_adp_type
_atom_site_occupancy
_atom_site_symmetry_multiplicity
_atom_site_calc_flag
_atom_site_refinement_flags
C1 C 0.4411(5) 0.0580(4) 0.32146(17) 0.0410(12) Uani 1.0 4 d .
C2 C 0.3395(5) 0.0018(4) 0.34997(17) 0.0424(12) Uani 1.0 4 d .
C3 C 0.2512(5) -0.0840(4) 0.32917(18) 0.0512(14) Uani 1.0 4 d .
C4 C 0.1590(6) -0.1327(5) 0.3575(2) 0.0567(15) Uani 1.0 4 d .
C5 C 0.1540(6) -0.0978(4) 0.4071(2) 0.0524(14) Uani 1.0 4 d .
C6 C 0.2435(5) -0.0133(4) 0.42807(18) 0.0480(13) Uani 1.0 4 d .
C7 C 0.3378(5) 0.0348(4) 0.40066(17) 0.0414(12) Uani 1.0 4 d .
C8 C 0.4426(5) 0.1190(4) 0.42260(17) 0.0428(12) Uani 1.0 4 d .
C9 C 0.5720(5) 0.0976(4) 0.40384(17) 0.0395(12) Uani 1.0 4 d .
C10 C 0.6934(5) 0.0980(4) 0.43557(19) 0.0483(13) Uani 1.0 4 d .
C11 C 0.8117(5) 0.0718(4) 0.41694(19) 0.0520(14) Uani 1.0 4 d .
C12 C 0.8134(6) 0.0437(4) 0.3660(2) 0.0548(15) Uani 1.0 4 d .
C13 C 0.6941(5) 0.0429(4) 0.33427(19) 0.0499(13) Uani 1.0 4 d .
C14 C 0.5744(5) 0.0684(4) 0.35238(18) 0.0438(13) Uani 1.0 4 d .
C15 C 0.4156(5) 0.0994(4) 0.27328(18) 0.0469(13) Uani 1.0 4 d .
C16 C 0.2800(6) 0.0969(5) 0.24509(19) 0.0518(14) Uani 1.0 4 d .
C17 C 0.1746(6) 0.1521(5) 0.2637(3) 0.0659(16) Uani 1.0 4 d .
C18 C 0.0462(7) 0.1452(6) 0.2391(3) 0.087(2) Uani 1.0 4 d .
C19 C 0.0238(8) 0.0821(7) 0.1947(3) 0.099(3) Uani 1.0 4 d .
C20 C 0.1270(8) 0.0282(6) 0.1750(3) 0.087(3) Uani 1.0 4 d .
C21 C 0.2589(7) 0.0344(5) 0.1987(3) 0.0654(17) Uani 1.0 4 d .
C22 C 0.3650(8) -0.0216(6) 0.1752(2) 0.0743(19) Uani 1.0 4 d .
C23 C 0.4939(7) 0.0109(6) 0.1768(2) 0.0714(18) Uani 1.0 4 d .
C24 C 0.5587(6) 0.1127(5) 0.20218(19) 0.0538(14) Uani 1.0 4 d .
C25 C 0.6648(6) 0.1654(5) 0.1819(2) 0.0621(16) Uani 1.0 4 d .
C26 C 0.7230(6) 0.2661(5) 0.2023(3) 0.0660(17) Uani 1.0 4 d .
C27 C 0.6764(6) 0.3166(5) 0.2444(2) 0.0614(16) Uani 1.0 4 d .
C28 C 0.5768(6) 0.2627(5) 0.26631(18) 0.0550(15) Uani 1.0 4 d .
C29 C 0.5180(5) 0.1589(4) 0.24699(17) 0.0441(13) Uani 1.0 4 d .
C30 C 0.4194(5) 0.2094(4) 0.45384(17) 0.0414(12) Uani 1.0 4 d .
C31 C 0.5249(5) 0.2966(4) 0.47168(17) 0.0415(12) Uani 1.0 4 d .
C32 C 0.5837(5) 0.3650(4) 0.4368(2) 0.0517(14) Uani 1.0 4 d .
C33 C 0.6854(6) 0.4429(5) 0.4519(3) 0.0582(15) Uani 1.0 4 d .
C34 C 0.7303(6) 0.4521(5) 0.5033(3) 0.0603(16) Uani 1.0 4 d .
C35 C 0.6727(6) 0.3862(5) 0.5381(2) 0.0555(15) Uani 1.0 4 d .
C36 C 0.5673(5) 0.3094(4) 0.52409(19) 0.0449(13) Uani 1.0 4 d .
C37 C 0.5071(6) 0.2467(4) 0.56269(18) 0.0501(13) Uani 1.0 4 d .
C38 C 0.3793(6) 0.2140(4) 0.56269(18) 0.0494(13) Uani 1.0 4 d .
C39 C 0.2689(5) 0.2344(4) 0.52227(18) 0.0430(12) Uani 1.0 4 d .
C40 C 0.1424(6) 0.2524(4) 0.53547(19) 0.0517(14) Uani 1.0 4 d .
C41 C 0.0353(6) 0.2793(4) 0.4997(2) 0.0556(15) Uani 1.0 4 d .
C42 C 0.0548(6) 0.2825(4) 0.4488(2) 0.0518(14) Uani 1.0 4 d .
C43 C 0.1794(5) 0.2594(4) 0.43441(18) 0.0483(13) Uani 1.0 4 d .
C44 C 0.2875(5) 0.2343(4) 0.47026(17) 0.0422(12) Uani 1.0 4 d .
H3 H 0.2543 -0.1092 0.2953 0.0615 Uiso 1.0 4 calc R
H4 H 0.0987 -0.1905 0.3429 0.0680 Uiso 1.0 4 calc R
H5 H 0.0904 -0.1310 0.4265 0.0629 Uiso 1.0 4 calc R
H6 H 0.2396 0.0117 0.4620 0.0576 Uiso 1.0 4 calc R
H10 H 0.6939 0.1165 0.4704 0.0580 Uiso 1.0 4 calc R
H11 H 0.8924 0.0730 0.4390 0.0624 Uiso 1.0 4 calc R
H12 H 0.8946 0.0253 0.3532 0.0658 Uiso 1.0 4 calc R
H13 H 0.6947 0.0245 0.2994 0.0599 Uiso 1.0 4 calc R
H17 H 0.1903 0.1961 0.2942 0.0791 Uiso 1.0 4 calc R
H18 H -0.0250 0.1835 0.2527 0.1045 Uiso 1.0 4 calc R
H19 H -0.0637 0.0760 0.1777 0.1190 Uiso 1.0 4 calc R
H20 H 0.1092 -0.0149 0.1444 0.1046 Uiso 1.0 4 calc R
H22 H 0.3406 -0.0904 0.1560 0.0891 Uiso 1.0 4 calc R
H23 H 0.5487 -0.0387 0.1594 0.0857 Uiso 1.0 4 calc R
H25 H 0.6974 0.1307 0.1533 0.0745 Uiso 1.0 4 calc R
H26 H 0.7947 0.3012 0.1878 0.0792 Uiso 1.0 4 calc R
H27 H 0.7134 0.3883 0.2579 0.0737 Uiso 1.0 4 calc R
H28 H 0.5470 0.2970 0.2955 0.0660 Uiso 1.0 4 calc R
H32 H 0.5530 0.3579 0.4018 0.0620 Uiso 1.0 4 calc R
H33 H 0.7240 0.4892 0.4277 0.0698 Uiso 1.0 4 calc R
H34 H 0.8011 0.5042 0.5144 0.0724 Uiso 1.0 4 calc R
H35 H 0.7057 0.3930 0.5729 0.0666 Uiso 1.0 4 calc R
H37 H 0.5652 0.2256 0.5919 0.0601 Uiso 1.0 4 calc R
H38 H 0.3579 0.1734 0.5919 0.0593 Uiso 1.0 4 calc R
H40 H 0.1282 0.2463 0.5701 0.0620 Uiso 1.0 4 calc R
H41 H -0.0497 0.2951 0.5099 0.0667 Uiso 1.0 4 calc R
H42 H -0.0173 0.3005 0.4239 0.0622 Uiso 1.0 4 calc R
H43 H 0.1914 0.2608 0.3995 0.0580 Uiso 1.0 4 calc R

loop_
_atom_site_aniso_label
_atom_site_aniso_U_11
_atom_site_aniso_U_22
_atom_site_aniso_U_33
_atom_site_aniso_U_12
_atom_site_aniso_U_13
_atom_site_aniso_U_23
C1 0.050(4) 0.056(3) 0.015(3) -0.003(3) -0.007(3) -0.006(2)
C2 0.050(4) 0.056(3) 0.020(3) -0.007(3) 0.001(3) -0.003(3)
C3 0.067(4) 0.063(4) 0.021(3) -0.009(3) -0.004(3) -0.004(3)
C4 0.063(4) 0.069(4) 0.036(4) -0.018(3) -0.006(3) -0.005(3)
C5 0.061(4) 0.058(4) 0.037(4) -0.003(3) 0.002(3) 0.007(3)
C6 0.061(4) 0.056(3) 0.025(3) -0.006(3) -0.002(3) 0.001(3)
C7 0.043(3) 0.056(3) 0.023(3) -0.004(3) -0.002(3) -0.000(3)
C8 0.049(4) 0.056(3) 0.022(3) 0.002(3) -0.000(3) 0.004(3)
C9 0.046(4) 0.052(3) 0.020(3) -0.001(3) -0.002(3) 0.002(2)
C10 0.052(4) 0.062(4) 0.030(4) 0.004(3) -0.002(3) 0.003(3)
C11 0.048(4) 0.070(4) 0.034(4) 0.002(3) -0.011(3) 0.002(3)
C12 0.049(4) 0.066(4) 0.048(4) 0.001(3) 0.003(3) -0.004(3)
C13 0.061(4) 0.064(4) 0.024(3) 0.009(3) 0.002(3) 0.001(3)
C14 0.050(4) 0.052(3) 0.027(3) -0.000(3) -0.001(3) 0.001(3)
C15 0.057(4) 0.056(3) 0.025(3) -0.006(3) -0.005(3) -0.003(3)
C16 0.063(4) 0.066(4) 0.024(3) -0.002(3) -0.007(3) 0.010(3)
C17 0.057(4) 0.090(5) 0.047(4) 0.006(4) -0.010(3) 0.006(3)
C18 0.069(5) 0.127(6) 0.060(5) -0.003(4) -0.016(4) 0.019(5)
C19 0.068(5) 0.174(8) 0.048(5) -0.022(5) -0.022(4) 0.024(5)
C20 0.104(6) 0.111(6) 0.038(5) -0.039(5) -0.030(4) 0.018(4)
C21 0.083(5) 0.080(4) 0.030(4) -0.016(4) -0.005(4) 0.005(3)
C22 0.112(6) 0.086(5) 0.022(4) -0.019(4) -0.004(4) -0.014(3)
C23 0.098(6) 0.081(5) 0.035(4) 0.014(4) 0.004(4) 0.000(3)
C24 0.074(5) 0.059(4) 0.026(4) 0.008(3) -0.000(3) -0.004(3)
C25 0.080(5) 0.077(4) 0.030(4) 0.016(4) 0.012(3) 0.010(3)
C26 0.080(5) 0.069(4) 0.051(4) 0.011(4) 0.018(4) 0.019(3)
C27 0.079(5) 0.061(4) 0.044(4) -0.004(3) 0.009(4) 0.001(3)
C28 0.071(4) 0.069(4) 0.025(3) -0.002(3) 0.005(3) 0.008(3)
C29 0.055(4) 0.058(3) 0.018(3) -0.004(3) 0.001(3) 0.003(3)
C30 0.045(4) 0.050(3) 0.028(3) -0.005(3) -0.002(3) 0.011(3)
C31 0.057(4) 0.041(3) 0.025(3) -0.003(3) -0.000(3) 0.002(2)
C32 0.063(4) 0.057(3) 0.034(4) -0.001(3) 0.003(3) 0.002(3)
C33 0.058(4) 0.057(4) 0.061(5) -0.004(3) 0.012(3) 0.007(3)
C34 0.063(4) 0.059(4) 0.058(5) -0.008(3) 0.006(4) -0.014(3)
C35 0.058(4) 0.066(4) 0.039(4) -0.001(3) -0.007(3) -0.012(3)
C36 0.047(4) 0.052(3) 0.034(4) 0.006(3) -0.004(3) -0.002(3)
C37 0.053(4) 0.072(4) 0.024(3) -0.000(3) -0.000(3) -0.001(3)
C38 0.067(4) 0.057(3) 0.023(3) 0.000(3) -0.001(3) -0.001(3)
C39 0.047(4) 0.060(3) 0.021(3) -0.005(3) 0.000(3) 0.002(3)
C40 0.061(4) 0.065(4) 0.029(4) -0.007(3) 0.005(3) 0.001(3)
C41 0.050(4) 0.067(4) 0.050(4) 0.001(3) 0.008(3) -0.000(3)
C42 0.053(4) 0.059(3) 0.042(4) -0.002(3) -0.004(3) 0.009(3)
C43 0.058(4) 0.060(4) 0.025(3) -0.000(3) -0.000(3) 0.004(3)
C44 0.046(4) 0.058(3) 0.022(3) -0.005(3) -0.001(3) 0.000(3)

loop_
_atom_type_symbol
_atom_type_description
_atom_type_scat_dispersion_real
_atom_type_scat_dispersion_imag
_atom_type_scat_source
C C 0.0033 0.0016
;
International Tables for Crystallography
(1992, Vol. C, Tables 4.2.6.8 and 6.1.1.4)
;
H H 0.0000 0.0000
;
International Tables for Crystallography
(1992, Vol. C, Table 6.1.1.4)
;

loop_
_geom_angle_atom_site_label_1
_geom_angle_atom_site_label_2
_geom_angle_atom_site_label_3
_geom_angle
_geom_angle_publ_flag
C2 C1 C14 112.7(4) yes
C2 C1 C15 124.0(5) yes
C14 C1 C15 123.2(5) yes
C1 C2 C3 123.2(5) yes
C1 C2 C7 117.4(4) yes
C3 C2 C7 119.4(5) yes
C2 C3 C4 120.5(5) yes
C3 C4 C5 120.5(5) yes
C4 C5 C6 119.0(5) yes
C5 C6 C7 121.4(5) yes
C2 C7 C6 119.2(5) yes
C2 C7 C8 117.3(5) yes
C6 C7 C8 123.5(5) yes
C7 C8 C9 112.4(4) yes
C7 C8 C30 123.8(5) yes
C9 C8 C30 123.7(5) yes
C8 C9 C10 123.1(5) yes
C8 C9 C14 118.9(4) yes
C10 C9 C14 118.0(5) yes
C9 C10 C11 121.2(5) yes
C10 C11 C12 120.5(5) yes
C11 C12 C13 118.9(5) yes
C12 C13 C14 121.4(5) yes
C1 C14 C9 115.6(5) yes
C1 C14 C13 124.1(5) yes
C9 C14 C13 120.0(5) yes
C1 C15 C16 122.0(5) yes
C1 C15 C29 122.4(5) yes
C16 C15 C29 115.4(4) yes
C15 C16 C17 121.3(5) yes
C15 C16 C21 119.0(5) yes
C17 C16 C21 119.7(5) yes
C16 C17 C18 121.9(6) yes
C17 C18 C19 119.0(7) yes
C18 C19 C20 120.2(7) yes
C19 C20 C21 122.3(6) yes
C16 C21 C20 116.9(6) yes
C16 C21 C22 123.4(6) yes
C20 C21 C22 119.8(6) yes
C21 C22 C23 128.8(6) yes
C22 C23 C24 127.9(6) yes
C23 C24 C25 119.3(5) yes
C23 C24 C29 121.8(6) yes
C25 C24 C29 118.9(5) yes
C24 C25 C26 121.4(6) yes
C25 C26 C27 119.5(6) yes
C26 C27 C28 119.7(5) yes
C27 C28 C29 121.8(5) yes
C15 C29 C24 121.3(5) yes
C15 C29 C28 120.4(5) yes
C24 C29 C28 118.3(5) yes
C8 C30 C31 121.8(5) yes
C8 C30 C44 123.4(5) yes
C31 C30 C44 114.6(4) yes
C30 C31 C32 120.2(4) yes
C30 C31 C36 120.3(4) yes
C32 C31 C36 119.5(5) yes
C31 C32 C33 121.6(5) yes
C32 C33 C34 118.8(6) yes
C33 C34 C35 120.3(5) yes
C34 C35 C36 122.3(5) yes
C31 C36 C35 117.5(5) yes
C31 C36 C37 123.0(5) yes
C35 C36 C37 119.5(5) yes
C36 C37 C38 128.5(5) yes
C37 C38 C39 127.2(5) yes
C38 C39 C40 119.0(5) yes
C38 C39 C44 122.3(5) yes
C40 C39 C44 118.7(5) yes
C39 C40 C41 122.1(5) yes
C40 C41 C42 118.9(5) yes
C41 C42 C43 120.0(5) yes
C42 C43 C44 121.2(5) yes
C30 C44 C39 121.0(4) yes
C30 C44 C43 120.1(5) yes
C39 C44 C43 118.9(5) yes
C2 C3 H3 119.774 no
C4 C3 H3 119.771 no
C3 C4 H4 119.752 no
C5 C4 H4 119.744 no
C4 C5 H5 120.496 no
C6 C5 H5 120.488 no
C5 C6 H6 119.318 no
C7 C6 H6 119.318 no
C9 C10 H10 119.376 no
C11 C10 H10 119.386 no
C10 C11 H11 119.748 no
C12 C11 H11 119.763 no
C11 C12 H12 120.572 no
C13 C12 H12 120.566 no
C12 C13 H13 119.291 no
C14 C13 H13 119.298 no
C16 C17 H17 119.058 no
C18 C17 H17 119.060 no
C17 C18 H18 120.478 no
C19 C18 H18 120.487 no
C18 C19 H19 119.889 no
C20 C19 H19 119.875 no
C19 C20 H20 118.862 no
C21 C20 H20 118.865 no
C21 C22 H22 115.606 no
C23 C22 H22 115.604 no
C22 C23 H23 116.069 no
C24 C23 H23 116.065 no
C24 C25 H25 119.282 no
C26 C25 H25 119.284 no
C25 C26 H26 120.218 no
C27 C26 H26 120.242 no
C26 C27 H27 120.131 no
C28 C27 H27 120.135 no
C27 C28 H28 119.078 no
C29 C28 H28 119.088 no
C31 C32 H32 119.194 no
C33 C32 H32 119.199 no
C32 C33 H33 120.621 no
C34 C33 H33 120.623 no
C33 C34 H34 119.877 no
C35 C34 H34 119.873 no
C34 C35 H35 118.857 no
C36 C35 H35 118.854 no
C36 C37 H37 115.756 no
C38 C37 H37 115.761 no
C37 C38 H38 116.411 no
C39 C38 H38 116.423 no
C39 C40 H40 118.939 no
C41 C40 H40 118.925 no
C40 C41 H41 120.577 no
C42 C41 H41 120.556 no
C41 C42 H42 120.000 no
C43 C42 H42 119.989 no
C42 C43 H43 119.381 no
C44 C43 H43 119.384 no

loop_
_geom_bond_atom_site_label_1
_geom_bond_atom_site_label_2
_geom_bond_distance
_geom_bond_publ_flag
C1 C2 1.492(7) yes
C1 C14 1.503(7) yes
C1 C15 1.361(7) yes
C2 C3 1.393(7) yes
C2 C7 1.401(7) yes
C3 C4 1.382(8) yes
C4 C5 1.382(8) yes
C5 C6 1.392(7) yes
C6 C7 1.381(7) yes
C7 C8 1.496(7) yes
C8 C9 1.477(7) yes
C8 C30 1.358(7) yes
C9 C10 1.409(7) yes
C9 C14 1.411(7) yes
C10 C11 1.382(8) yes
C11 C12 1.392(8) yes
C12 C13 1.393(8) yes
C13 C14 1.387(8) yes
C15 C16 1.487(8) yes
C15 C29 1.480(8) yes
C16 C17 1.379(8) yes
C16 C21 1.418(8) yes
C17 C18 1.389(9) yes
C18 C19 1.377(11) yes
C19 C20 1.368(11) yes
C20 C21 1.413(10) yes
C21 C22 1.452(10) yes
C22 C23 1.354(11) yes
C23 C24 1.456(8) yes
C24 C25 1.393(9) yes
C24 C29 1.407(8) yes
C25 C26 1.371(8) yes
C26 C27 1.387(9) yes
C27 C28 1.368(8) yes
C28 C29 1.392(7) yes
C30 C31 1.494(7) yes
C30 C44 1.482(7) yes
C31 C32 1.396(7) yes
C31 C36 1.417(7) yes
C32 C33 1.383(7) yes
C33 C34 1.394(9) yes
C34 C35 1.372(9) yes
C35 C36 1.396(7) yes
C36 C37 1.442(8) yes
C37 C38 1.348(8) yes
C38 C39 1.477(7) yes
C39 C40 1.383(8) yes
C39 C44 1.417(7) yes
C40 C41 1.391(8) yes
C41 C42 1.392(8) yes
C42 C43 1.386(8) yes
C43 C44 1.396(7) yes
C3 H3 0.950 no
C4 H4 0.950 no
C5 H5 0.950 no
C6 H6 0.950 no
C10 H10 0.950 no
C11 H11 0.950 no
C12 H12 0.950 no
C13 H13 0.950 no
C17 H17 0.950 no
C18 H18 0.950 no
C19 H19 0.950 no
C20 H20 0.950 no
C22 H22 0.950 no
C23 H23 0.950 no
C25 H25 0.950 no
C26 H26 0.950 no
C27 H27 0.950 no
C28 H28 0.950 no
C32 H32 0.950 no
C33 H33 0.950 no
C34 H34 0.950 no
C35 H35 0.950 no
C37 H37 0.950 no
C38 H38 0.950 no
C40 H40 0.950 no
C41 H41 0.950 no
C42 H42 0.950 no
C43 H43 0.950 no

loop_
_geom_contact_atom_site_label_1
_geom_contact_atom_site_label_2
_geom_contact_distance
_geom_contact_publ_flag
_geom_contact_site_symmetry_2
C1 C8 2.775(7) no .
C1 C17 3.136(8) no .
C1 C21 3.569(8) no .
C1 C24 3.570(8) no .
C1 C28 3.149(8) no .
C2 C5 2.790(8) no .
C2 C9 2.830(7) no .
C2 C16 2.986(8) no .
C2 C17 3.175(8) no .
C3 C6 2.759(8) no .
C3 C15 3.147(8) no .
C3 C16 3.075(8) no .
C3 C17 3.242(8) no .
C4 C7 2.781(7) no .
C6 C30 3.125(7) no .
C6 C43 3.175(7) no .
C6 C44 3.042(7) no .
C7 C14 2.875(8) no .
C7 C43 3.199(7) no .
C7 C44 3.006(7) no .
C8 C32 3.142(7) no .
C8 C36 3.573(7) no .
C8 C39 3.596(8) no .
C8 C43 3.156(8) no .
C9 C12 2.819(8) no .
C9 C31 2.965(7) no .
C9 C32 3.160(7) no .
C10 C13 2.766(8) no .
C10 C30 3.141(8) no .
C10 C31 3.052(7) no .
C10 C32 3.232(7) no .
C11 C14 2.788(7) no .
C13 C15 3.154(8) no .
C13 C28 3.227(7) no .
C13 C29 3.057(7) no .
C14 C28 3.182(8) no .
C14 C29 2.978(7) no .
C15 C22 2.941(8) no .
C15 C23 2.948(9) no .
C16 C19 2.786(9) no .
C16 C23 3.141(9) no .
C16 C24 3.173(9) no .
C16 C28 3.539(8) no .
C17 C20 2.740(9) no .
C17 C29 3.561(9) no .
C18 C21 2.815(10) no .
C21 C24 3.157(9) no .
C21 C29 3.124(8) no .
C22 C29 3.094(8) no .
C24 C27 2.782(8) no .
C25 C28 2.743(8) no .
C26 C29 2.791(8) no .
C30 C37 2.958(8) no .
C30 C38 2.970(8) no .
C31 C34 2.785(7) no .
C31 C38 3.122(8) no .
C31 C39 3.140(8) no .
C31 C43 3.553(8) no .
C32 C35 2.750(8) no .
C32 C44 3.555(8) no .
C33 C36 2.820(8) no .
C36 C39 3.138(8) no .
C36 C44 3.143(7) no .
C37 C44 3.122(7) no .
C39 C42 2.800(7) no .
C40 C43 2.757(8) no .
C41 C44 2.807(8) no .
C11 C42 3.469(8) no 1_655
C13 C26 3.425(8) no 2_645
C18 C26 3.583(9) no 1_455
C26 C13 3.425(8) no 2_655
C26 C18 3.583(9) no 1_655
C42 C11 3.469(8) no 1_455
C1 H3 2.7147 no .
C1 H13 2.7293 no .
C1 H17 3.0035 no .
C1 H28 3.0281 no .
C2 H4 3.2644 no .
C2 H6 3.2568 no .
C2 H17 2.9727 no .
C3 H5 3.2595 no .
C3 H17 3.3517 no .
C4 H6 3.2462 no .
C5 H3 3.2548 no .
C6 H4 3.2502 no .
C6 H43 3.2342 no .
C7 H3 3.2701 no .
C7 H5 3.2733 no .
C7 H17 3.5528 no .
C7 H43 2.9638 no .
C8 H6 2.7051 no .
C8 H10 2.7121 no .
C8 H32 3.0118 no .
C8 H43 3.0161 no .
C9 H11 3.2856 no .
C9 H13 3.2781 no .
C9 H32 2.9633 no .
C10 H12 3.2675 no .
C10 H32 3.3548 no .
C11 H13 3.2547 no .
C12 H10 3.2617 no .
C13 H11 3.2576 no .
C13 H28 3.3553 no .
C14 H10 3.2764 no .
C14 H12 3.2801 no .
C14 H28 3.0013 no .
C14 H32 3.5574 no .
C15 H3 2.9756 no .
C15 H13 2.9587 no .
C15 H17 2.6512 no .
C15 H28 2.6415 no .
C16 H3 2.7219 no .
C16 H18 3.2738 no .
C16 H20 3.2717 no .
C16 H22 3.2943 no .
C17 H3 3.1639 no .
C17 H19 3.2444 no .
C18 H20 3.2302 no .
C19 H17 3.2374 no .
C20 H18 3.2390 no .
C20 H22 2.6488 no .
C21 H3 3.0474 no .
C21 H17 3.2733 no .
C21 H19 3.2878 no .
C21 H23 3.3359 no .
C22 H20 2.6275 no .
C23 H25 2.6087 no .
C24 H13 2.9599 no .
C24 H22 3.3300 no .
C24 H26 3.2668 no .
C24 H28 3.2605 no .
C25 H13 3.4928 no .
C25 H23 2.6371 no .
C25 H27 3.2417 no .
C26 H28 3.2376 no .
C27 H25 3.2392 no .
C28 H13 3.0457 no .
C28 H26 3.2417 no .
C29 H13 2.6274 no .
C29 H23 3.2766 no .
C29 H25 3.2677 no .
C29 H27 3.2660 no .
C30 H6 2.9163 no .
C30 H10 2.9604 no .
C30 H32 2.6522 no .
C30 H43 2.6453 no .
C31 H10 2.6710 no .
C31 H33 3.2828 no .
C31 H35 3.2641 no .
C31 H37 3.2771 no .
C32 H10 3.1280 no .
C32 H34 3.2493 no .
C33 H35 3.2495 no .
C34 H32 3.2469 no .
C35 H10 3.5714 no .
C35 H33 3.2570 no .
C35 H37 2.6328 no .
C36 H10 2.9855 no .
C36 H32 3.2855 no .
C36 H34 3.2750 no .
C36 H38 3.3220 no .
C37 H10 3.5877 no .
C37 H35 2.6007 no .
C38 H40 2.6015 no .
C39 H6 2.9916 no .
C39 H37 3.3421 no .
C39 H41 3.2812 no .
C39 H43 3.2810 no .
C40 H6 3.5661 no .
C40 H38 2.6583 no .
C40 H42 3.2574 no .
C41 H43 3.2604 no .
C42 H6 3.5975 no .
C42 H40 3.2506 no .
C43 H6 2.9537 no .
C43 H41 3.2668 no .
C44 H6 2.5790 no .
C44 H38 3.3035 no .
C44 H40 3.2657 no .
C44 H42 3.2785 no .
H3 H4 2.3254 no .
H3 H17 3.5274 no .
H4 H5 2.3358 no .
H5 H6 2.3390 no .
H6 H43 3.2883 no .
H10 H11 2.3197 no .
H10 H32 3.5050 no .
H11 H12 2.3473 no .
H12 H13 2.3405 no .
H13 H28 3.4345 no .
H17 H18 2.3324 no .
H17 H43 2.8944 no .
H18 H19 2.3320 no .
H19 H20 2.2997 no .
H20 H22 2.4824 no .
H22 H23 2.1821 no .
H23 H25 2.4622 no .
H25 H26 2.3138 no .
H26 H27 2.3432 no .
H27 H28 2.3070 no .
H28 H32 2.9014 no .
H32 H33 2.3300 no .
H33 H34 2.3513 no .
H34 H35 2.3033 no .
H35 H37 2.4642 no .
H37 H38 2.1831 no .
H38 H40 2.4755 no .
H40 H41 2.3343 no .
H41 H42 2.3501 no .
H42 H43 2.3273 no .
C2 H37 3.1051 no 3_656
C3 H37 3.0893 no 3_656
C4 H12 3.2171 no 1_455
C4 H37 3.1404 no 3_656
C5 H10 3.4441 no 3_656
C5 H11 3.4708 no 1_455
C5 H12 3.1695 no 1_455
C5 H37 3.1930 no 3_656
C5 H40 3.4359 no 3_556
C5 H41 3.3995 no 3_556
C6 H10 2.9432 no 3_656
C6 H37 3.1779 no 3_656
C7 H37 3.1161 no 3_656
C9 H38 3.1587 no 3_656
C10 H6 3.0014 no 3_656
C10 H38 3.1968 no 3_656
C11 H6 3.4538 no 3_656
C11 H38 3.2673 no 3_656
C11 H42 3.1176 no 1_655
C12 H26 3.2365 no 2_645
C12 H38 3.2862 no 3_656
C13 H26 2.8131 no 2_645
C13 H27 3.2403 no 2_645
C13 H38 3.2266 no 3_656
C14 H26 3.5273 no 2_645
C14 H38 3.1579 no 3_656
C16 H3 3.5123 no 2_555
C17 H3 3.2547 no 2_555
C18 H26 3.2696 no 1_455
C19 H25 3.4081 no 1_455
C19 H26 3.3935 no 1_455
C19 H27 3.5954 no 2_545
C19 H28 3.3344 no 2_545
C19 H37 3.5613 no 4_454
C20 H28 3.3078 no 2_545
C20 H32 3.2206 no 2_545
C20 H35 3.0524 no 4_454
C20 H37 3.5743 no 4_454
C21 H35 3.4262 no 4_454
C22 H17 3.3719 no 2_545
C22 H35 3.3339 no 4_454
C22 H43 3.1804 no 2_545
C23 H4 3.5422 no 2_555
C23 H27 3.5436 no 2_645
C24 H4 2.9217 no 2_555
C24 H27 3.5196 no 2_645
C25 H4 3.1369 no 2_555
C25 H18 3.4786 no 1_655
C25 H19 2.9481 no 1_655
C25 H40 3.1191 no 4_554
C26 H4 3.3780 no 2_555
C26 H12 3.4440 no 2_655
C26 H13 3.0537 no 2_655
C26 H18 2.8993 no 1_655
C26 H19 3.1779 no 1_655
C26 H38 3.4490 no 4_554
C26 H40 3.5387 no 4_554
C27 H4 3.4145 no 2_555
C27 H12 3.5269 no 2_655
C27 H13 3.0001 no 2_655
C27 H18 3.3682 no 1_655
C28 H4 3.2670 no 2_555
C29 H4 3.0618 no 2_555
C32 H20 3.0590 no 2_555
C33 H41 3.3828 no 1_655
C33 H42 3.5746 no 1_655
C34 H41 2.8446 no 1_655
C35 H20 3.3111 no 4_555
C35 H41 3.1690 no 1_655
C38 H26 3.5344 no 4_455
C38 H33 3.5483 no 3_666
C39 H33 3.4073 no 3_666
C39 H34 3.1798 no 3_666
C40 H5 3.0083 no 3_556
C40 H25 3.3879 no 4_455
C40 H33 3.3315 no 3_666
C40 H34 3.1473 no 3_666
C41 H5 2.9812 no 3_556
C41 H11 3.1066 no 1_455
C41 H34 3.5397 no 1_455
C41 H34 3.0145 no 3_666
C42 H11 2.8884 no 1_455
C42 H22 3.4149 no 2_555
C42 H23 3.5764 no 2_555
C42 H34 2.9383 no 3_666
C43 H22 2.9355 no 2_555
C43 H34 3.0072 no 3_666
C44 H34 3.1447 no 3_666
H3 C16 3.5123 no 2_545
H3 C17 3.2547 no 2_545
H3 H17 3.3434 no 2_545
H3 H37 3.5796 no 3_656
H4 C23 3.5422 no 2_545
H4 C24 2.9217 no 2_545
H4 C25 3.1369 no 2_545
H4 C26 3.3780 no 2_545
H4 C27 3.4145 no 2_545
H4 C28 3.2670 no 2_545
H4 C29 3.0618 no 2_545
H4 H12 3.2408 no 1_455
H4 H40 3.5066 no 3_556
H5 C40 3.0083 no 3_556
H5 C41 2.9812 no 3_556
H5 H10 3.3047 no 3_656
H5 H11 3.1095 no 1_455
H5 H12 3.1610 no 1_455
H5 H40 2.5851 no 3_556
H5 H41 2.5815 no 3_556
H6 C10 3.0014 no 3_656
H6 C11 3.4538 no 3_656
H6 H10 2.3512 no 3_656
H6 H11 3.5701 no 1_455
H6 H11 3.2355 no 3_656
H10 C5 3.4441 no 3_656
H10 C6 2.9432 no 3_656
H10 H5 3.3047 no 3_656
H10 H6 2.3512 no 3_656
H10 H41 3.3671 no 1_655
H11 C5 3.4708 no 1_655
H11 C41 3.1066 no 1_655
H11 C42 2.8884 no 1_655
H11 H5 3.1095 no 1_655
H11 H6 3.5701 no 1_655
H11 H6 3.2355 no 3_656
H11 H41 3.1632 no 1_655
H11 H42 2.7873 no 1_655
H12 C4 3.2171 no 1_655
H12 C5 3.1695 no 1_655
H12 C26 3.4440 no 2_645
H12 C27 3.5269 no 2_645
H12 H4 3.2408 no 1_655
H12 H5 3.1610 no 1_655
H12 H18 3.3986 no 1_655
H12 H26 3.2970 no 2_645
H12 H27 3.4052 no 2_645
H13 C26 3.0537 no 2_645
H13 C27 3.0001 no 2_645
H13 H26 2.5608 no 2_645
H13 H27 2.4320 no 2_645
H17 C22 3.3719 no 2_555
H17 H3 3.3434 no 2_555
H17 H22 2.7984 no 2_555
H18 C25 3.4786 no 1_455
H18 C26 2.8993 no 1_455
H18 C27 3.3682 no 1_455
H18 H12 3.3986 no 1_455
H18 H26 2.7147 no 1_455
H18 H27 3.5424 no 1_455
H19 C25 2.9481 no 1_455
H19 C26 3.1779 no 1_455
H19 H25 2.5110 no 1_455
H19 H26 2.9600 no 1_455
H19 H27 3.2236 no 2_545
H19 H28 3.2489 no 2_545
H19 H32 3.2666 no 2_545
H19 H33 3.2265 no 2_545
H19 H37 3.5611 no 4_454
H20 C32 3.0590 no 2_545
H20 C35 3.3111 no 4_454
H20 H28 3.1960 no 2_545
H20 H32 2.4139 no 2_545
H20 H35 2.6306 no 4_454
H20 H37 3.5784 no 4_454
H20 H43 3.5339 no 2_545
H22 C42 3.4149 no 2_545
H22 C43 2.9355 no 2_545
H22 H17 2.7984 no 2_545
H22 H35 3.3287 no 4_454
H22 H42 3.1842 no 2_545
H22 H43 2.2426 no 2_545
H23 C42 3.5764 no 2_545
H23 H27 3.1797 no 2_645
H23 H33 3.4664 no 2_645
H23 H42 2.8577 no 2_545
H23 H43 3.5600 no 2_545
H25 C19 3.4081 no 1_655
H25 C40 3.3879 no 4_554
H25 H19 2.5110 no 1_655
H25 H33 2.8733 no 2_645
H25 H38 3.2979 no 4_554
H25 H40 2.6416 no 4_554
H26 C12 3.2365 no 2_655
H26 C13 2.8131 no 2_655
H26 C14 3.5273 no 2_655
H26 C18 3.2696 no 1_655
H26 C19 3.3935 no 1_655
H26 C38 3.5344 no 4_554
H26 H12 3.2970 no 2_655
H26 H13 2.5608 no 2_655
H26 H18 2.7147 no 1_655
H26 H19 2.9600 no 1_655
H26 H38 2.7150 no 4_554
H26 H40 3.4215 no 4_554
H27 C13 3.2403 no 2_655
H27 C19 3.5954 no 2_555
H27 C23 3.5436 no 2_655
H27 C24 3.5196 no 2_655
H27 H12 3.4052 no 2_655
H27 H13 2.4320 no 2_655
H27 H18 3.5424 no 1_655
H27 H19 3.2236 no 2_555
H27 H23 3.1797 no 2_655
H28 C19 3.3344 no 2_555
H28 C20 3.3078 no 2_555
H28 H19 3.2489 no 2_555
H28 H20 3.1960 no 2_555
H32 C20 3.2206 no 2_555
H32 H19 3.2666 no 2_555
H32 H20 2.4139 no 2_555
H33 C38 3.5483 no 3_666
H33 C39 3.4073 no 3_666
H33 C40 3.3315 no 3_666
H33 H19 3.2265 no 2_555
H33 H23 3.4664 no 2_655
H33 H25 2.8733 no 2_655
H33 H40 3.3552 no 3_666
H33 H42 3.3980 no 1_655
H34 C39 3.1798 no 3_666
H34 C40 3.1473 no 3_666
H34 C41 3.5397 no 1_655
H34 C41 3.0145 no 3_666
H34 C42 2.9383 no 3_666
H34 C43 3.0072 no 3_666
H34 C44 3.1447 no 3_666
H34 H41 2.8254 no 1_655
H34 H41 3.5135 no 3_666
H34 H42 3.4037 no 3_666
H34 H43 3.5128 no 3_666
H35 C20 3.0524 no 4_555
H35 C21 3.4262 no 4_555
H35 C22 3.3339 no 4_555
H35 H20 2.6306 no 4_555
H35 H22 3.3287 no 4_555
H35 H41 3.3402 no 1_655
H37 C2 3.1051 no 3_656
H37 C3 3.0893 no 3_656
H37 C4 3.1404 no 3_656
H37 C5 3.1930 no 3_656
H37 C6 3.1779 no 3_656
H37 C7 3.1161 no 3_656
H37 C19 3.5613 no 4_555
H37 C20 3.5743 no 4_555
H37 H3 3.5796 no 3_656
H37 H19 3.5611 no 4_555
H37 H20 3.5784 no 4_555
H38 C9 3.1587 no 3_656
H38 C10 3.1968 no 3_656
H38 C11 3.2673 no 3_656
H38 C12 3.2862 no 3_656
H38 C13 3.2266 no 3_656
H38 C14 3.1579 no 3_656
H38 C26 3.4490 no 4_455
H38 H25 3.2979 no 4_455
H38 H26 2.7150 no 4_455
H40 C5 3.4359 no 3_556
H40 C25 3.1191 no 4_455
H40 C26 3.5387 no 4_455
H40 H4 3.5066 no 3_556
H40 H5 2.5851 no 3_556
H40 H25 2.6416 no 4_455
H40 H26 3.4215 no 4_455
H40 H33 3.3552 no 3_666
H41 C5 3.3995 no 3_556
H41 C33 3.3828 no 1_455
H41 C34 2.8446 no 1_455
H41 C35 3.1690 no 1_455
H41 H5 2.5815 no 3_556
H41 H10 3.3671 no 1_455
H41 H11 3.1632 no 1_455
H41 H34 2.8254 no 1_455
H41 H34 3.5135 no 3_666
H41 H35 3.3402 no 1_455
H42 C11 3.1176 no 1_455
H42 C33 3.5746 no 1_455
H42 H11 2.7873 no 1_455
H42 H22 3.1842 no 2_555
H42 H23 2.8577 no 2_555
H42 H33 3.3980 no 1_455
H42 H34 3.4037 no 3_666
H43 C22 3.1804 no 2_555
H43 H20 3.5339 no 2_555
H43 H22 2.2426 no 2_555
H43 H23 3.5600 no 2_555
H43 H34 3.5128 no 3_666

loop_
_geom_torsion_atom_site_label_1
_geom_torsion_atom_site_label_2
_geom_torsion_atom_site_label_3
_geom_torsion_atom_site_label_4
_geom_torsion
_geom_torsion_publ_flag
C2 C1 C14 C9 -38.6(5) no
C2 C1 C14 C13 136.5(4) no
C14 C1 C2 C3 -136.1(4) no
C14 C1 C2 C7 41.4(6) no
C2 C1 C15 C16 2.8(7) no
C2 C1 C15 C29 177.5(4) no
C15 C1 C2 C3 46.1(7) no
C15 C1 C2 C7 -136.4(5) no
C14 C1 C15 C16 -174.8(4) no
C14 C1 C15 C29 -0.1(7) no
C15 C1 C14 C9 139.3(5) no
C15 C1 C14 C13 -45.6(7) no
C1 C2 C3 C4 -179.9(4) no
C1 C2 C7 C6 178.6(4) no
C1 C2 C7 C8 -3.1(6) no
C3 C2 C7 C6 -3.8(7) no
C3 C2 C7 C8 174.5(4) no
C7 C2 C3 C4 2.7(7) no
C2 C3 C4 C5 -0.6(7) no
C3 C4 C5 C6 -0.3(7) no
C4 C5 C6 C7 -0.9(7) no
C5 C6 C7 C2 2.9(7) no
C5 C6 C7 C8 -175.2(4) no
C2 C7 C8 C9 -37.1(6) no
C2 C7 C8 C30 139.1(5) no
C6 C7 C8 C9 141.0(5) no
C6 C7 C8 C30 -42.7(7) no
C7 C8 C9 C10 -136.1(4) no
C7 C8 C9 C14 39.9(5) no
C7 C8 C30 C31 -175.3(4) no
C7 C8 C30 C44 0.7(7) no
C9 C8 C30 C31 0.5(7) no
C9 C8 C30 C44 176.5(4) no
C30 C8 C9 C10 47.7(7) no
C30 C8 C9 C14 -136.3(5) no
C8 C9 C10 C11 176.7(4) no
C8 C9 C14 C1 -1.9(6) no
C8 C9 C14 C13 -177.2(4) no
C10 C9 C14 C1 174.4(4) no
C10 C9 C14 C13 -1.0(6) no
C14 C9 C10 C11 0.7(6) no
C9 C10 C11 C12 -0.3(7) no
C10 C11 C12 C13 0.3(7) no
C11 C12 C13 C14 -0.6(7) no
C12 C13 C14 C1 -173.9(4) no
C12 C13 C14 C9 1.0(7) no
C1 C15 C16 C17 57.8(7) no
C1 C15 C16 C21 -121.0(5) no
C1 C15 C29 C24 118.8(5) no
C1 C15 C29 C28 -61.1(6) no
C16 C15 C29 C24 -66.2(6) no
C16 C15 C29 C28 114.0(5) no
C29 C15 C16 C17 -117.3(5) no
C29 C15 C16 C21 63.9(6) no
C15 C16 C17 C18 -176.6(5) no
C15 C16 C21 C20 176.0(4) no
C15 C16 C21 C22 -4.1(8) no
C17 C16 C21 C20 -2.8(8) no
C17 C16 C21 C22 177.1(5) no
C21 C16 C17 C18 2.2(8) no
C16 C17 C18 C19 -0.4(9) no
C17 C18 C19 C20 -0.7(11) no
C18 C19 C20 C21 -0.0(11) no
C19 C20 C21 C16 1.8(10) no
C19 C20 C21 C22 -178.1(6) no
C16 C21 C22 C23 -31.2(9) no
C20 C21 C22 C23 148.7(6) no
C21 C22 C23 C24 -1.3(10) no
C22 C23 C24 C25 -149.0(6) no
C22 C23 C24 C29 31.6(9) no
C23 C24 C25 C26 175.4(5) no
C23 C24 C29 C15 6.0(7) no
C23 C24 C29 C28 -174.2(5) no
C25 C24 C29 C15 -173.5(4) no
C25 C24 C29 C28 6.4(7) no
C29 C24 C25 C26 -5.2(8) no
C24 C25 C26 C27 0.5(8) no
C25 C26 C27 C28 2.8(8) no
C26 C27 C28 C29 -1.4(8) no
C27 C28 C29 C15 176.6(4) no
C27 C28 C29 C24 -3.2(7) no
C8 C30 C31 C32 59.9(6) no
C8 C30 C31 C36 -119.3(5) no
C8 C30 C44 C39 120.8(5) no
C8 C30 C44 C43 -60.0(6) no
C31 C30 C44 C39 -63.0(6) no
C31 C30 C44 C43 116.2(4) no
C44 C30 C31 C32 -116.4(5) no
C44 C30 C31 C36 64.4(5) no
C30 C31 C32 C33 -177.2(4) no
C30 C31 C36 C35 175.4(4) no
C30 C31 C36 C37 -4.1(7) no
C32 C31 C36 C35 -3.7(7) no
C32 C31 C36 C37 176.7(4) no
C36 C31 C32 C33 2.0(7) no
C31 C32 C33 C34 0.4(8) no
C32 C33 C34 C35 -1.0(8) no
C33 C34 C35 C36 -0.9(8) no
C34 C35 C36 C31 3.2(7) no
C34 C35 C36 C37 -177.2(5) no
C31 C36 C37 C38 -33.4(8) no
C35 C36 C37 C38 147.0(5) no
C36 C37 C38 C39 0.5(8) no
C37 C38 C39 C40 -147.2(5) no
C37 C38 C39 C44 33.9(7) no
C38 C39 C40 C41 176.0(4) no
C38 C39 C44 C30 2.1(7) no
C38 C39 C44 C43 -177.2(4) no
C40 C39 C44 C30 -176.9(4) no
C40 C39 C44 C43 3.9(6) no
C44 C39 C40 C41 -5.0(7) no
C39 C40 C41 C42 3.1(7) no
C40 C41 C42 C43 -0.1(7) no
C41 C42 C43 C44 -0.9(7) no
C42 C43 C44 C30 179.7(4) no
C42 C43 C44 C39 -1.0(7) no
